data_7207771
loop_
_publ_author_name
'Shen, Chaojun'
'Sheng, Tianlu'
'Zhu, Qilong'
'Hu, Shengmin'
'Wu, Xintao'

_publ_section_title
;
 Four new cobalt(ii) coordination complexes: thermochromic switchable
 behavior in the process of dehydration and rehydration
;
_journal_issue 9
_journal_name_full CrystEngComm
_journal_page_first 3189
_journal_paper_doi 10.1039/c2ce06478b
_journal_volume 14
_journal_year 2012
_chemical_formula_sum 'C34 H25 Co N5 O8 S3'
_chemical_formula_weight 786.70
_chemical_name_systematic
;
?
;
_space_group_IT_number 2
_symmetry_cell_setting triclinic
_symmetry_space_group_name_Hall '-P 1'
_symmetry_space_group_name_H-M 'P -1'
_atom_sites_solution_hydrogens geom
_atom_sites_solution_primary direct
_atom_sites_solution_secondary difmap
_audit_creation_method SHELXL-97
_cell_angle_alpha 64.632(7)
_cell_angle_beta 84.144(12)
_cell_angle_gamma 80.083(11)
_cell_formula_units_Z 2
_cell_length_a 8.119(3)
_cell_length_b 15.259(5)
_cell_length_c 15.648(5)
_cell_measurement_reflns_used 3621
_cell_measurement_temperature 293(2)
_cell_measurement_theta_max 27.4565
_cell_measurement_theta_min 3.1321
_cell_volume 1724.6(10)
_computing_cell_refinement 'Bruker XSCANS'
_computing_data_collection 'Bruker XSCANS'
_computing_data_reduction 'Bruker SHELXTL'
_computing_molecular_graphics 'Bruker SHELXTL'
_computing_publication_material 'Bruker SHELXTL'
_computing_structure_refinement 'SHELXL-97 (Sheldrick, 1997)'
_computing_structure_solution 'SHELXS-97 (Sheldrick, 1990)'
_diffrn_ambient_temperature 293(2)
_diffrn_detector_area_resol_mean 14.6306
_diffrn_measured_fraction_theta_full 0.932
_diffrn_measured_fraction_theta_max 0.932
_diffrn_measurement_device_type 'Bruker P4'
_diffrn_measurement_method '\w scans'
_diffrn_radiation_monochromator graphite
_diffrn_radiation_source 'fine-focus sealed tube'
_diffrn_radiation_type MoK\a
_diffrn_radiation_wavelength 0.71073
_diffrn_reflns_av_R_equivalents 0.0331
_diffrn_reflns_av_sigmaI/netI 0.0585
_diffrn_reflns_limit_h_max 9
_diffrn_reflns_limit_h_min -10
_diffrn_reflns_limit_k_max 19
_diffrn_reflns_limit_k_min -19
_diffrn_reflns_limit_l_max 20
_diffrn_reflns_limit_l_min -20
_diffrn_reflns_number 13377
_diffrn_reflns_theta_full 27.48
_diffrn_reflns_theta_max 27.48
_diffrn_reflns_theta_min 2.47
_exptl_absorpt_coefficient_mu 0.739
_exptl_absorpt_correction_T_max 1.0000
_exptl_absorpt_correction_T_min 0.7797
_exptl_absorpt_correction_type multi-scan
_exptl_crystal_colour Orange
_exptl_crystal_density_diffrn 1.515
_exptl_crystal_density_method 'not measured'
_exptl_crystal_description Prism
_exptl_crystal_F_000 806
_exptl_crystal_size_max 0.4000
_exptl_crystal_size_mid 0.3000
_exptl_crystal_size_min 0.0500
_refine_diff_density_max 1.643
_refine_diff_density_min -1.336
_refine_diff_density_rms 0.090
_refine_ls_extinction_method none
_refine_ls_goodness_of_fit_ref 1.058
_refine_ls_hydrogen_treatment mixed
_refine_ls_matrix_type full
_refine_ls_number_parameters 457
_refine_ls_number_reflns 7372
_refine_ls_number_restraints 18
_refine_ls_restrained_S_all 1.083
_refine_ls_R_factor_all 0.1001
_refine_ls_R_factor_gt 0.0747
_refine_ls_shift/su_max 0.000
_refine_ls_shift/su_mean 0.000
_refine_ls_structure_factor_coef Fsqd
_refine_ls_weighting_details 'calc w=1/[\s^2^(Fo^2^)+(0.0771P)^2^+4.0467P] where P=(Fo^2^+2Fc^2^)/3'
_refine_ls_weighting_scheme calc
_refine_ls_wR_factor_gt 0.1767
_refine_ls_wR_factor_ref 0.1963
_reflns_number_gt 5400
_reflns_number_total 7372
_reflns_threshold_expression >2sigma(I)
_cod_data_source_file c2ce06478b.txt
_cod_data_source_block a3
_cod_depositor_comments
;
The following automatic conversions were performed:

'_symmetry_cell_setting' value 'Triclinic' changed to 'triclinic'
according to /home/saulius/struct/CIF-dictionaries/cif_core.dic
dictionary named 'cif_core.dic' version 2.4.1 from
2010-06-29.

'_exptl_absorpt_correction_type' value 'Multi-scan'
changed to 'multi-scan' according to
/home/saulius/struct/CIF-dictionaries/cif_core.dic dictionary named
'cif_core.dic' version 2.4.1 from 2010-06-29.

Automatic conversion script
Id: cif_fix_values 1715 2011-07-08 13:25:40Z adriana 
;
_cod_original_cell_volume 1724.5(10)
_cod_original_sg_symbol_H-M P-1
_cod_database_code 7207771

loop_
_symmetry_equiv_pos_as_xyz
'x, y, z'
'-x, -y, -z'

loop_
_atom_site_label
_atom_site_type_symbol
_atom_site_fract_x
_atom_site_fract_y
_atom_site_fract_z
_atom_site_U_iso_or_equiv
_atom_site_adp_type
_atom_site_occupancy
_atom_site_symmetry_multiplicity
_atom_site_calc_flag
_atom_site_refinement_flags
Co1 Co 0.06921(7) 0.36537(4) -0.60360(4) 0.02820(18) Uani 1 1 d .
C1 C 0.1599(7) -0.0240(4) -0.1669(3) 0.0449(12) Uani 1 1 d .
C2 C 0.0298(7) -0.0704(4) -0.2552(4) 0.0494(13) Uani 1 1 d .
C3 C 0.2538(8) -0.1664(4) -0.1754(4) 0.0553(15) Uani 1 1 d .
C4 C 0.0275(7) 0.1552(4) -0.1716(3) 0.0460(13) Uani 1 1 d .
C5 C 0.0353(7) 0.2173(3) -0.2669(3) 0.0397(11) Uani 1 1 d .
H5A H 0.1291 0.2088 -0.3035 0.048 Uiso 1 1 calc R
C6 C -0.0939(6) 0.2915(3) -0.3085(3) 0.0354(10) Uani 1 1 d .
C7 C -0.2316(8) 0.3045(4) -0.2520(4) 0.0535(15) Uani 1 1 d .
H7A H -0.3197 0.3543 -0.2787 0.064 Uiso 1 1 calc R
C8 C -0.2379(9) 0.2438(5) -0.1565(4) 0.073(2) Uani 1 1 d .
H8A H -0.3297 0.2536 -0.1192 0.088 Uiso 1 1 calc R
C9 C -0.1094(8) 0.1688(4) -0.1160(4) 0.0608(16) Uani 1 1 d .
H9A H -0.1147 0.1277 -0.0518 0.073 Uiso 1 1 calc R
C10 C -0.0861(6) 0.3528(3) -0.4133(3) 0.0323(10) Uani 1 1 d .
C11 C -0.2429(7) 0.0589(4) -0.3573(4) 0.0524(14) Uani 1 1 d .
C12 C -0.2194(7) 0.1323(4) -0.4463(4) 0.0489(13) Uani 1 1 d .
H12A H -0.1372 0.1205 -0.4875 0.059 Uiso 1 1 calc R
C13 C -0.3181(6) 0.2240(4) -0.4747(4) 0.0428(11) Uani 1 1 d .
C14 C -0.4402(7) 0.2396(5) -0.4126(4) 0.0574(15) Uani 1 1 d .
H14A H -0.5089 0.2997 -0.4312 0.069 Uiso 1 1 calc R
C15 C -0.4613(8) 0.1672(6) -0.3236(5) 0.0713(19) Uani 1 1 d .
H15A H -0.5428 0.1793 -0.2822 0.086 Uiso 1 1 calc R
C16 C -0.3637(8) 0.0770(5) -0.2948(5) 0.0676(18) Uani 1 1 d .
H16A H -0.3784 0.0286 -0.2343 0.081 Uiso 1 1 calc R
C17 C -0.2815(6) 0.3033(4) -0.5700(4) 0.0447(12) Uani 1 1 d .
C18 C 0.5287(6) -0.2815(3) -0.0687(3) 0.0551(15) Uani 1 1 d G
C19 C 0.5313(6) -0.3574(3) 0.0190(3) 0.0552(15) Uani 1 1 d GD
H19A H 0.4636 -0.4055 0.0332 0.066 Uiso 1 1 calc R
C20 C 0.6325(7) -0.3631(5) 0.0860(3) 0.096(3) Uani 1 1 d GD
C21 C 0.7312(7) -0.2927(6) 0.0651(5) 0.173(8) Uani 1 1 d GD
H21A H 0.8005 -0.2963 0.1106 0.207 Uiso 1 1 calc R
C22 C 0.7286(7) -0.2169(5) -0.0226(7) 0.176(8) Uani 1 1 d G
H22A H 0.7963 -0.1687 -0.0368 0.212 Uiso 1 1 calc R
C23 C 0.6274(7) -0.2112(3) -0.0896(5) 0.105(3) Uani 1 1 d G
H23A H 0.6259 -0.1594 -0.1493 0.126 Uiso 1 1 calc R
C24 C 0.6325(12) -0.4455(9) 0.1827(5) 0.161(6) Uani 1 1 d DU
C31 C 0.4445(5) 0.0475(3) -0.5143(3) 0.0302(9) Uani 1 1 d .
C32 C 0.3087(6) 0.0628(3) -0.4587(3) 0.0413(11) Uani 1 1 d .
H32A H 0.2851 0.0121 -0.4012 0.050 Uiso 1 1 calc R
C33 C 0.2088(6) 0.1518(3) -0.4875(3) 0.0388(11) Uani 1 1 d .
H33A H 0.1194 0.1592 -0.4477 0.047 Uiso 1 1 calc R
C34 C 0.3647(6) 0.2156(3) -0.6224(3) 0.0418(12) Uani 1 1 d .
H34A H 0.3871 0.2681 -0.6788 0.050 Uiso 1 1 calc R
C35 C 0.4706(6) 0.1276(4) -0.5977(4) 0.0473(13) Uani 1 1 d .
H35A H 0.5607 0.1224 -0.6378 0.057 Uiso 1 1 calc R
C36 C 0.0215(6) 0.4798(3) -0.9490(3) 0.0387(11) Uani 1 1 d .
C37 C -0.0033(10) 0.3873(4) -0.8857(4) 0.0637(18) Uani 1 1 d .
H37A H -0.0430 0.3464 -0.9065 0.076 Uiso 1 1 calc R
C38 C 0.0301(9) 0.3542(4) -0.7909(4) 0.0603(17) Uani 1 1 d .
H38A H 0.0121 0.2908 -0.7502 0.072 Uiso 1 1 calc R
C39 C 0.1167(8) 0.4944(4) -0.8162(3) 0.0523(14) Uani 1 1 d .
H39A H 0.1616 0.5323 -0.7936 0.063 Uiso 1 1 calc R
C40 C 0.0866(8) 0.5334(4) -0.9114(4) 0.0553(15) Uani 1 1 d .
H40A H 0.1101 0.5961 -0.9507 0.066 Uiso 1 1 calc R
N1 N 0.0343(6) -0.0025(3) -0.2242(3) 0.0459(10) Uani 1 1 d .
N2 N 0.1361(7) -0.1530(3) -0.2352(3) 0.0632(14) Uani 1 1 d .
N3 N 0.2743(6) -0.1050(3) -0.1381(3) 0.0505(11) Uani 1 1 d .
N4 N 0.2318(5) 0.2288(2) -0.5691(2) 0.0300(8) Uani 1 1 d .
N5 N 0.0855(5) 0.4066(3) -0.7551(3) 0.0373(9) Uani 1 1 d .
O1 O -0.1990(4) 0.4236(2) -0.4487(2) 0.0409(8) Uani 1 1 d .
O1W O -0.0809(4) 0.5013(2) -0.6250(2) 0.0396(8) Uani 1 1 d .
O2 O 0.0322(4) 0.3260(2) -0.4589(2) 0.0396(8) Uani 1 1 d .
O2W O 0.2697(5) 0.4366(3) -0.6146(3) 0.0417(8) Uani 1 1 d .
O3 O -0.1356(4) 0.2990(3) -0.6023(3) 0.0446(8) Uani 1 1 d .
O4 O -0.4009(5) 0.3683(3) -0.6120(3) 0.0680(13) Uani 1 1 d .
O5 O 0.5780(14) -0.5143(6) 0.1987(6) 0.229(8) Uani 1 1 d D
O6 O 0.6885(12) -0.4183(10) 0.2441(6) 0.235(6) Uani 1 1 d DU
H6A H 0.7579 -0.4624 0.2777 0.353 Uiso 1 1 calc R
S1 S 0.1916(2) 0.05734(10) -0.11993(9) 0.0533(4) Uani 1 1 d .
S2 S -0.1259(2) -0.05908(11) -0.33039(13) 0.0672(5) Uani 1 1 d .
S3 S 0.3899(3) -0.27683(12) -0.15172(11) 0.0748(6) Uani 1 1 d .
H2WA H 0.245(8) 0.478(5) -0.593(5) 0.07(2) Uiso 1 1 d .
H2WB H 0.358(9) 0.411(5) -0.603(5) 0.07(2) Uiso 1 1 d .

loop_
_atom_site_aniso_label
_atom_site_aniso_U_11
_atom_site_aniso_U_22
_atom_site_aniso_U_33
_atom_site_aniso_U_23
_atom_site_aniso_U_13
_atom_site_aniso_U_12
Co1 0.0302(4) 0.0250(3) 0.0246(3) -0.0082(2) -0.0034(2) 0.0042(2)
C1 0.057(3) 0.035(2) 0.029(2) -0.0027(19) -0.001(2) 0.000(2)
C2 0.064(4) 0.033(3) 0.041(3) -0.006(2) -0.007(3) -0.004(2)
C3 0.076(4) 0.041(3) 0.033(3) -0.010(2) -0.005(3) 0.016(3)
C4 0.067(4) 0.034(2) 0.032(2) -0.011(2) -0.005(2) 0.001(2)
C5 0.048(3) 0.040(3) 0.029(2) -0.014(2) -0.001(2) 0.001(2)
C6 0.044(3) 0.030(2) 0.034(2) -0.0158(19) 0.000(2) -0.002(2)
C7 0.060(4) 0.043(3) 0.047(3) -0.017(2) 0.014(3) 0.006(3)
C8 0.090(5) 0.058(4) 0.049(3) -0.015(3) 0.030(3) 0.008(3)
C9 0.084(5) 0.051(3) 0.033(3) -0.009(2) 0.015(3) -0.005(3)
C10 0.037(3) 0.029(2) 0.031(2) -0.0146(18) -0.0027(19) 0.0009(19)
C11 0.051(4) 0.042(3) 0.061(4) -0.015(3) -0.017(3) -0.009(3)
C12 0.040(3) 0.048(3) 0.059(3) -0.022(3) -0.006(2) -0.003(2)
C13 0.031(3) 0.038(3) 0.057(3) -0.017(2) -0.003(2) -0.005(2)
C14 0.040(3) 0.063(4) 0.066(4) -0.026(3) -0.001(3) -0.001(3)
C15 0.050(4) 0.089(5) 0.068(4) -0.029(4) 0.006(3) -0.005(4)
C16 0.059(4) 0.070(4) 0.063(4) -0.013(3) -0.006(3) -0.018(3)
C17 0.033(3) 0.038(3) 0.063(3) -0.021(2) 0.000(2) -0.010(2)
C18 0.059(4) 0.038(3) 0.044(3) -0.003(2) 0.003(3) 0.010(3)
C19 0.046(3) 0.049(3) 0.049(3) -0.008(3) 0.001(3) 0.013(3)
C20 0.066(5) 0.139(8) 0.061(4) -0.044(5) -0.027(4) 0.064(5)
C21 0.086(9) 0.264(19) 0.239(17) -0.197(16) -0.096(10) 0.099(11)
C22 0.051(7) 0.162(13) 0.39(3) -0.185(16) -0.044(10) 0.014(7)
C23 0.077(6) 0.052(4) 0.142(8) -0.005(5) 0.015(6) -0.002(4)
C24 0.101(7) 0.266(14) 0.034(4) -0.032(6) -0.031(4) 0.114(9)
C31 0.026(2) 0.028(2) 0.033(2) -0.0124(17) -0.0037(17) 0.0045(17)
C32 0.046(3) 0.031(2) 0.034(2) -0.0069(19) 0.006(2) 0.004(2)
C33 0.038(3) 0.034(2) 0.036(2) -0.012(2) 0.004(2) 0.008(2)
C34 0.043(3) 0.029(2) 0.038(3) -0.0046(19) 0.004(2) 0.005(2)
C35 0.039(3) 0.038(3) 0.043(3) -0.005(2) 0.011(2) 0.010(2)
C36 0.044(3) 0.037(2) 0.026(2) -0.0076(19) 0.001(2) 0.004(2)
C37 0.129(6) 0.033(3) 0.031(3) -0.012(2) -0.010(3) -0.015(3)
C38 0.117(6) 0.030(2) 0.028(2) -0.006(2) -0.007(3) -0.009(3)
C39 0.067(4) 0.056(3) 0.032(3) -0.009(2) -0.008(2) -0.024(3)
C40 0.071(4) 0.049(3) 0.032(3) 0.003(2) -0.008(3) -0.025(3)
N1 0.051(3) 0.035(2) 0.044(2) -0.0107(19) -0.011(2) 0.0026(19)
N2 0.086(4) 0.045(3) 0.050(3) -0.016(2) -0.017(3) 0.012(3)
N3 0.060(3) 0.043(2) 0.036(2) -0.0078(19) -0.007(2) 0.007(2)
N4 0.033(2) 0.0253(17) 0.0290(18) -0.0109(14) -0.0059(15) 0.0043(15)
N5 0.047(2) 0.0319(19) 0.0255(18) -0.0067(15) -0.0016(16) -0.0001(17)
O1 0.043(2) 0.0386(18) 0.0374(18) -0.0174(15) -0.0046(15) 0.0092(15)
O1W 0.040(2) 0.0277(16) 0.0436(18) -0.0116(14) -0.0049(15) 0.0084(14)
O2 0.050(2) 0.0347(17) 0.0270(16) -0.0127(13) -0.0015(14) 0.0117(15)
O2W 0.031(2) 0.0375(19) 0.059(2) -0.0254(18) -0.0031(17) 0.0032(16)
O3 0.032(2) 0.0442(19) 0.055(2) -0.0195(17) 0.0004(16) -0.0035(15)
O4 0.033(2) 0.050(2) 0.095(3) -0.011(2) -0.004(2) 0.0075(19)
O5 0.279(12) 0.089(5) 0.139(7) 0.052(5) 0.131(8) 0.086(6)
O6 0.168(8) 0.379(14) 0.113(6) -0.101(8) -0.076(6) 0.109(9)
S1 0.0705(10) 0.0448(7) 0.0360(7) -0.0097(6) -0.0151(6) 0.0018(7)
S2 0.0852(13) 0.0370(7) 0.0770(11) -0.0164(7) -0.0334(9) -0.0049(7)
S3 0.1033(15) 0.0591(9) 0.0468(8) -0.0213(7) -0.0203(9) 0.0351(9)

loop_
_atom_type_symbol
_atom_type_description
_atom_type_scat_dispersion_real
_atom_type_scat_dispersion_imag
_atom_type_scat_source
C C 0.0033 0.0016 'International Tables Vol C Tables 4.2.6.8 and 6.1.1.4'
H H 0.0000 0.0000 'International Tables Vol C Tables 4.2.6.8 and 6.1.1.4'
N N 0.0061 0.0033 'International Tables Vol C Tables 4.2.6.8 and 6.1.1.4'
O O 0.0106 0.0060 'International Tables Vol C Tables 4.2.6.8 and 6.1.1.4'
S S 0.1246 0.1234 'International Tables Vol C Tables 4.2.6.8 and 6.1.1.4'
Co Co 0.3494 0.9721 'International Tables Vol C Tables 4.2.6.8 and 6.1.1.4'

loop_
_geom_angle_atom_site_label_1
_geom_angle_atom_site_label_2
_geom_angle_atom_site_label_3
_geom_angle
_geom_angle_site_symmetry_3
O2W Co1 O2 93.67(15) .
O2W Co1 O3 176.14(15) .
O2 Co1 O3 89.91(14) .
O2W Co1 O1W 85.56(15) .
O2 Co1 O1W 87.28(12) .
O3 Co1 O1W 93.16(14) .
O2W Co1 N4 90.98(15) .
O2 Co1 N4 87.75(12) .
O3 Co1 N4 90.61(14) .
O1W Co1 N4 173.76(13) .
O2W Co1 N5 90.50(16) .
O2 Co1 N5 175.21(15) .
O3 Co1 N5 85.87(15) .
O1W Co1 N5 90.70(14) .
N4 Co1 N5 94.54(14) .
N1 C1 N3 127.1(5) .
N1 C1 S1 120.7(4) .
N3 C1 S1 112.2(4) .
N1 C2 N2 126.7(5) .
N1 C2 S2 121.6(4) .
N2 C2 S2 111.7(4) .
N2 C3 N3 126.3(5) .
N2 C3 S3 111.7(4) .
N3 C3 S3 122.0(5) .
C9 C4 C5 120.0(5) .
C9 C4 S1 119.5(4) .
C5 C4 S1 120.5(4) .
C6 C5 C4 121.0(5) .
C6 C5 H5A 119.5 .
C4 C5 H5A 119.5 .
C5 C6 C7 118.6(4) .
C5 C6 C10 119.5(4) .
C7 C6 C10 121.9(4) .
C8 C7 C6 120.3(5) .
C8 C7 H7A 119.8 .
C6 C7 H7A 119.8 .
C9 C8 C7 120.6(5) .
C9 C8 H8A 119.7 .
C7 C8 H8A 119.7 .
C8 C9 C4 119.4(5) .
C8 C9 H9A 120.3 .
C4 C9 H9A 120.3 .
O1 C10 O2 125.2(4) .
O1 C10 C6 118.4(4) .
O2 C10 C6 116.3(4) .
C12 C11 C16 119.8(6) .
C12 C11 S2 117.8(5) .
C16 C11 S2 122.2(5) .
C11 C12 C13 120.6(5) .
C11 C12 H12A 119.7 .
C13 C12 H12A 119.7 .
C14 C13 C12 118.7(5) .
C14 C13 C17 122.6(5) .
C12 C13 C17 118.6(5) .
C15 C14 C13 120.7(6) .
C15 C14 H14A 119.7 .
C13 C14 H14A 119.7 .
C14 C15 C16 120.9(6) .
C14 C15 H15A 119.5 .
C16 C15 H15A 119.5 .
C15 C16 C11 119.3(6) .
C15 C16 H16A 120.4 .
C11 C16 H16A 120.4 .
O3 C17 O4 124.8(5) .
O3 C17 C13 117.2(5) .
O4 C17 C13 118.0(5) .
C23 C18 C19 120.0 .
C23 C18 S3 122.0(3) .
C19 C18 S3 118.0(3) .
C20 C19 C18 120.3 .
C20 C19 H19A 119.8 .
C18 C19 H19A 119.8 .
C21 C20 C19 119.7 .
C21 C20 C24 120.2(7) .
C19 C20 C24 120.1(7) .
C20 C21 C22 120.0 .
C20 C21 H21A 120.0 .
C22 C21 H21A 120.0 .
C23 C22 C21 120.3 .
C23 C22 H22A 119.8 .
C21 C22 H22A 119.8 .
C18 C23 C22 119.7 .
C18 C23 H23A 120.1 .
C22 C23 H23A 120.1 .
O5 C24 O6 127.9(11) .
O5 C24 C20 122.6(10) .
O6 C24 C20 109.1(11) .
C35 C31 C32 115.2(4) .
C35 C31 C31 122.4(5) 2_654
C32 C31 C31 122.4(5) 2_654
C33 C32 C31 120.7(4) .
C33 C32 H32A 119.6 .
C31 C32 H32A 119.6 .
N4 C33 C32 124.1(4) .
N4 C33 H33A 118.0 .
C32 C33 H33A 118.0 .
N4 C34 C35 123.1(4) .
N4 C34 H34A 118.4 .
C35 C34 H34A 118.4 .
C31 C35 C34 121.0(4) .
C31 C35 H35A 119.5 .
C34 C35 H35A 119.5 .
C37 C36 C40 115.0(4) .
C37 C36 C36 122.3(6) 2_563
C40 C36 C36 122.7(5) 2_563
C36 C37 C38 120.6(5) .
C36 C37 H37A 119.7 .
C38 C37 H37A 119.7 .
N5 C38 C37 124.1(5) .
N5 C38 H38A 117.9 .
C37 C38 H38A 117.9 .
N5 C39 C40 123.9(5) .
N5 C39 H39A 118.0 .
C40 C39 H39A 118.0 .
C39 C40 C36 120.5(5) .
C39 C40 H40A 119.8 .
C36 C40 H40A 119.8 .
C2 N1 C1 113.2(4) .
C2 N2 C3 113.9(5) .
C3 N3 C1 112.7(5) .
C34 N4 C33 115.8(4) .
C34 N4 Co1 124.0(3) .
C33 N4 Co1 120.1(3) .
C38 N5 C39 115.8(4) .
C38 N5 Co1 120.9(3) .
C39 N5 Co1 121.7(3) .
C10 O2 Co1 130.8(3) .
Co1 O2W H2WA 111(5) .
Co1 O2W H2WB 124(5) .
H2WA O2W H2WB 112(7) .
C17 O3 Co1 134.0(3) .
C24 O6 H6A 109.5 .
C1 S1 C4 101.4(3) .
C2 S2 C11 105.2(3) .
C3 S3 C18 103.8(3) .

loop_
_geom_bond_atom_site_label_1
_geom_bond_atom_site_label_2
_geom_bond_distance
_geom_bond_site_symmetry_2
Co1 O2W 2.063(4) .
Co1 O2 2.082(3) .
Co1 O3 2.085(4) .
Co1 O1W 2.126(3) .
Co1 N4 2.147(3) .
Co1 N5 2.172(4) .
C1 N1 1.331(7) .
C1 N3 1.344(7) .
C1 S1 1.754(6) .
C2 N1 1.326(7) .
C2 N2 1.332(7) .
C2 S2 1.751(6) .
C3 N2 1.334(8) .
C3 N3 1.338(7) .
C3 S3 1.761(5) .
C4 C9 1.384(8) .
C4 C5 1.385(6) .
C4 S1 1.777(5) .
C5 C6 1.380(7) .
C5 H5A 0.9300 .
C6 C7 1.394(7) .
C6 C10 1.501(6) .
C7 C8 1.381(8) .
C7 H7A 0.9300 .
C8 C9 1.380(9) .
C8 H8A 0.9300 .
C9 H9A 0.9300 .
C10 O1 1.250(5) .
C10 O2 1.255(5) .
C11 C12 1.383(8) .
C11 C16 1.391(9) .
C11 S2 1.779(6) .
C12 C13 1.397(7) .
C12 H12A 0.9300 .
C13 C14 1.380(8) .
C13 C17 1.504(7) .
C14 C15 1.374(9) .
C14 H14A 0.9300 .
C15 C16 1.375(9) .
C15 H15A 0.9300 .
C16 H16A 0.9300 .
C17 O3 1.241(6) .
C17 O4 1.263(6) .
C18 C23 1.357(3) .
C18 C19 1.365(3) .
C18 S3 1.776(5) .
C19 C20 1.362(3) .
C19 H19A 0.9300 .
C20 C21 1.358(3) .
C20 C24 1.497(10) .
C21 C22 1.364(3) .
C21 H21A 0.9300 .
C22 C23 1.362(3) .
C22 H22A 0.9300 .
C23 H23A 0.9300 .
C24 O5 1.128(14) .
C24 O6 1.341(13) .
C31 C35 1.381(6) .
C31 C32 1.385(6) .
C31 C31 1.479(8) 2_654
C32 C33 1.370(6) .
C32 H32A 0.9300 .
C33 N4 1.337(6) .
C33 H33A 0.9300 .
C34 N4 1.336(6) .
C34 C35 1.385(6) .
C34 H34A 0.9300 .
C35 H35A 0.9300 .
C36 C37 1.367(7) .
C36 C40 1.386(7) .
C36 C36 1.498(9) 2_563
C37 C38 1.387(7) .
C37 H37A 0.9300 .
C38 N5 1.310(7) .
C38 H38A 0.9300 .
C39 N5 1.321(6) .
C39 C40 1.378(7) .
C39 H39A 0.9300 .
C40 H40A 0.9300 .
O2W H2WA 0.82(7) .
O2W H2WB 0.75(7) .
O6 H6A 0.8200 .

loop_
_geom_hbond_atom_site_label_D
_geom_hbond_atom_site_label_H
_geom_hbond_atom_site_label_A
_geom_hbond_distance_DH
_geom_hbond_distance_HA
_geom_hbond_distance_DA
_geom_hbond_angle_DHA
_geom_hbond_site_symmetry_A
O2W H2WA O1 0.82(7) 1.85(7) 2.670(5) 175(7) 2_564
O2W H2WB O4 0.75(7) 1.96(7) 2.695(6) 163(7) 1_655
O6 H6A O1W 0.82 1.94 2.654(8) 144.6 1_646
